data_4079099
loop_
_publ_author_name
'Linden, Anthony'
'Llovera, Ligia'
'Herrera, Julio'
'Dorta, Reto'
'Agrifoglio, Giuseppe'
'Dorta, Romano'

_publ_section_title
;
 &#x201C;Chiral-at-Metal&#x201D; Hemilabile Nickel Complexes with a Latent
 d10-ML2Configuration: Receiving Substrates with Open Arms
;
_journal_issue 17
_journal_name_full Organometallics
_journal_page_first 6162
_journal_paper_doi 10.1021/om300484z
_journal_volume 31
_journal_year 2012
_chemical_absolute_configuration ad
_chemical_formula_moiety 'C77 H52 N2 Ni O4 P2, C4 H10 O, C6 H6'
_chemical_formula_sum 'C87 H68 N2 Ni O5 P2'
_chemical_formula_weight 1342.15
_chemical_name_systematic
; 
 ? 
;
_space_group_IT_number 19
_symmetry_cell_setting orthorhombic
_symmetry_Int_Tables_number 19
_symmetry_space_group_name_Hall 'P 2ac 2ab'
_symmetry_space_group_name_H-M 'P 21 21 21'
_atom_sites_solution_hydrogens geom
_atom_sites_solution_primary direct
_atom_sites_solution_secondary difmap
_audit_creation_date 12-Jan-2012
_audit_creation_method SHELXL-97
_cell_angle_alpha 90.00
_cell_angle_beta 90.00
_cell_angle_gamma 90.00
_cell_formula_units_Z 4
_cell_length_a 12.5470(3)
_cell_length_b 22.4042(5)
_cell_length_c 25.2593(6)
_cell_measurement_reflns_used 15269
_cell_measurement_temperature 160(1)
_cell_measurement_theta_max 27.3229
_cell_measurement_theta_min 1.9847
_cell_volume 7100.5(3)
_computing_cell_refinement 'CrysAlisPro, Version 1.171.35.19 (Agilent Technologies, 2011)'
_computing_data_collection 'CrysAlisPro, Version 1.171.35.19 (Agilent Technologies, 2011)'
_computing_data_reduction 'CrysAlisPro, Version 1.171.35.19 (Agilent Technologies, 2011)'
_computing_molecular_graphics 'ORTEPII (Johnson, 1976)'
_computing_publication_material 'SHELXL97 and PLATON (Spek, 2009)'
_computing_structure_refinement 'SHELXL97 (Sheldrick, 2008)'
_computing_structure_solution 'SHELXS97 (Sheldrick, 2008)'
_diffrn_ambient_temperature 160(1)
_diffrn_detector 'Atlas CCD camera on \k goniostat'
_diffrn_detector_area_resol_mean 10.3801
_diffrn_measured_fraction_theta_full 0.999
_diffrn_measured_fraction_theta_max 0.931
_diffrn_measurement_device_type 'Oxford Diffraction SuperNova, dual radiation diffractometer'
_diffrn_measurement_method '\w scans'
_diffrn_radiation_monochromator mirror
_diffrn_radiation_source 'SuperNova (Mo) X-ray Source'
_diffrn_radiation_type 'Mo K\a'
_diffrn_radiation_wavelength 0.71073
_diffrn_reflns_av_R_equivalents 0.0570
_diffrn_reflns_av_sigmaI/netI 0.0678
_diffrn_reflns_limit_h_max 16
_diffrn_reflns_limit_h_min -15
_diffrn_reflns_limit_k_max 28
_diffrn_reflns_limit_k_min -26
_diffrn_reflns_limit_l_max 30
_diffrn_reflns_limit_l_min -32
_diffrn_reflns_number 39344
_diffrn_reflns_theta_full 25.01
_diffrn_reflns_theta_max 27.38
_diffrn_reflns_theta_min 1.99
_diffrn_standards_decay_% 0
_diffrn_standards_number 0
_exptl_absorpt_coefficient_mu 0.374
_exptl_absorpt_correction_T_max 1.00000
_exptl_absorpt_correction_T_min 0.66932
_exptl_absorpt_correction_type multi-scan
_exptl_absorpt_process_details
;
Empirical absorption correction using spherical harmonics,
 implemented in SCALE3 ABSPACK scaling algorithm.
CrysAlisPro, Version 1.171.35.19 (Agilent Technologies, 2011)
;
_exptl_crystal_colour yellow
_exptl_crystal_density_diffrn 1.255
_exptl_crystal_density_method 'not measured'
_exptl_crystal_description prism
_exptl_crystal_F_000 2808
_exptl_crystal_size_max 0.30
_exptl_crystal_size_mid 0.30
_exptl_crystal_size_min 0.20
_platon_squeeze_details
;
The C6D6 molecule could not be modelled adequately, so the SQUEEZE routine 
of the program PLATON was employed.  When the C6D6 molecule is omitted 
from the model, each unit cell contains two cavities of 565 \%A^3^.  The 
electron count in each cavity was calculated to be approximately 70 e, which 
is a little less than two molecules of C6D6 (42 e) per cavity.  It is 
assumed there is one molecule of C6D6 per asymmetric unit and this 
assumption was used in the subsequent calculation of the empirical formula, 
formula weight, density, linear absorption coefficient and F(000).   Based 
on the assumption, the ratio of Ni-complex molecules to Et2O and C6D6 
molecules in the structure is 1:1:1.
;
_refine_diff_density_max 1.162
_refine_diff_density_min -0.352
_refine_diff_density_rms 0.071
_refine_ls_abs_structure_details 'Flack (1983)'
_refine_ls_abs_structure_Flack -0.020(12)
_refine_ls_extinction_method none
_refine_ls_goodness_of_fit_ref 1.046
_refine_ls_hydrogen_treatment constr
_refine_ls_matrix_type full
_refine_ls_number_parameters 906
_refine_ls_number_reflns 14458
_refine_ls_number_restraints 266
_refine_ls_restrained_S_all 1.042
_refine_ls_R_factor_all 0.0720
_refine_ls_R_factor_gt 0.0548
_refine_ls_shift/su_max 0.003
_refine_ls_shift/su_mean 0.000
_refine_ls_structure_factor_coef Fsqd
_refine_ls_weighting_details 'w=1/[\s^2^(Fo^2^)+(0.0818P)^2^+0.8996P] where P=(Fo^2^+2Fc^2^)/3'
_refine_ls_weighting_scheme calc
_refine_ls_wR_factor_gt 0.1407
_refine_ls_wR_factor_ref 0.1505
_reflns_number_gt 11500
_reflns_number_total 14458
_reflns_threshold_expression 'I > 2\s(I)'
_cod_data_source_file om300484z_si_001.cif
_cod_data_source_block 10
_cod_database_code 4079099

loop_
_symmetry_equiv_pos_as_xyz
'x, y, z'
'-x+1/2, -y, z+1/2'
'x+1/2, -y+1/2, -z'
'-x, y+1/2, -z+1/2'

loop_
_atom_site_label
_atom_site_type_symbol
_atom_site_fract_x
_atom_site_fract_y
_atom_site_fract_z
_atom_site_U_iso_or_equiv
_atom_site_adp_type
_atom_site_occupancy
_atom_site_symmetry_multiplicity
_atom_site_calc_flag
_atom_site_refinement_flags
_atom_site_disorder_assembly
_atom_site_disorder_group
Ni1 Ni 0.82022(4) 0.899522(19) 0.846816(18) 0.02994(12) Uani 1 1 d D . .
P1 P 0.97428(8) 0.91450(4) 0.81698(4) 0.0280(2) Uani 1 1 d . A .
P2 P 0.81640(7) 0.80594(4) 0.85180(3) 0.02643(19) Uani 1 1 d . A .
O1 O 0.9979(2) 0.97221(10) 0.77835(9) 0.0298(5) Uani 1 1 d . . .
O2 O 1.0102(2) 0.86189(10) 0.77593(9) 0.0303(5) Uani 1 1 d . . .
O3 O 0.74000(19) 0.77625(11) 0.89793(9) 0.0295(5) Uani 1 1 d . . .
O4 O 0.93004(19) 0.77734(10) 0.86996(9) 0.0300(5) Uani 1 1 d . . .
N1 N 1.0732(3) 0.92356(13) 0.85930(11) 0.0320(7) Uani 1 1 d . . .
N2 N 0.7758(3) 0.76586(13) 0.80007(11) 0.0304(7) Uani 1 1 d . . .
C1 C 0.9422(3) 0.97175(15) 0.73009(14) 0.0292(8) Uani 1 1 d . A .
C2 C 0.9819(3) 0.93925(15) 0.68897(14) 0.0284(8) Uani 1 1 d . . .
C3 C 0.9216(3) 0.93682(15) 0.64090(14) 0.0308(8) Uani 1 1 d . A .
C4 C 0.9497(3) 0.90016(18) 0.59693(14) 0.0365(9) Uani 1 1 d . . .
H4 H 1.0118 0.8760 0.5989 0.044 Uiso 1 1 calc R A .
C5 C 0.8891(3) 0.8992(2) 0.55221(15) 0.0440(10) Uani 1 1 d . A .
H5 H 0.9097 0.8743 0.5235 0.053 Uiso 1 1 calc R . .
C6 C 0.7967(4) 0.9341(2) 0.54775(16) 0.0493(11) Uani 1 1 d . . .
H6 H 0.7556 0.9334 0.5161 0.059 Uiso 1 1 calc R A .
C7 C 0.7664(4) 0.9692(2) 0.58944(17) 0.0463(10) Uani 1 1 d . A .
H7 H 0.7039 0.9928 0.5863 0.056 Uiso 1 1 calc R . .
C8 C 0.8259(3) 0.97116(16) 0.63728(14) 0.0337(8) Uani 1 1 d . . .
C9 C 0.7925(3) 1.00569(17) 0.68048(16) 0.0372(9) Uani 1 1 d . A .
H9 H 0.7304 1.0297 0.6775 0.045 Uiso 1 1 calc R . .
C10 C 0.8481(3) 1.00502(16) 0.72654(15) 0.0339(8) Uani 1 1 d . . .
H10 H 0.8233 1.0270 0.7562 0.041 Uiso 1 1 calc R A .
C11 C 1.0911(3) 0.86642(15) 0.73827(14) 0.0298(8) Uani 1 1 d . A .
C12 C 1.0829(3) 0.90487(15) 0.69594(13) 0.0300(8) Uani 1 1 d . A .
C13 C 1.1714(3) 0.90996(15) 0.66096(13) 0.0311(8) Uani 1 1 d . . .
C14 C 1.1783(4) 0.95467(18) 0.62145(15) 0.0389(9) Uani 1 1 d . A .
H14 H 1.1216 0.9825 0.6178 0.047 Uiso 1 1 calc R . .
C15 C 1.2637(4) 0.9588(2) 0.58867(17) 0.0478(11) Uani 1 1 d . . .
H15 H 1.2659 0.9891 0.5624 0.057 Uiso 1 1 calc R A .
C16 C 1.3495(4) 0.9182(2) 0.59353(18) 0.0513(11) Uani 1 1 d . A .
H16 H 1.4086 0.9209 0.5701 0.062 Uiso 1 1 calc R . .
C17 C 1.3477(3) 0.8757(2) 0.63124(17) 0.0440(10) Uani 1 1 d . . .
H17 H 1.4059 0.8488 0.6342 0.053 Uiso 1 1 calc R A .
C18 C 1.2600(3) 0.87050(17) 0.66679(14) 0.0346(9) Uani 1 1 d . A .
C19 C 1.2586(3) 0.82818(17) 0.70781(15) 0.0386(9) Uani 1 1 d . . .
H19 H 1.3154 0.8004 0.7110 0.046 Uiso 1 1 calc R A .
C20 C 1.1762(3) 0.82663(16) 0.74320(14) 0.0335(8) Uani 1 1 d . A .
H20 H 1.1769 0.7984 0.7713 0.040 Uiso 1 1 calc R . .
C21 C 0.7682(3) 0.78846(15) 0.95057(13) 0.0287(8) Uani 1 1 d . A .
C22 C 0.8477(3) 0.75515(14) 0.97333(14) 0.0272(8) Uani 1 1 d . . .
C23 C 0.8766(3) 0.76916(15) 1.02684(14) 0.0285(8) Uani 1 1 d . A .
C24 C 0.9642(3) 0.74207(16) 1.05255(14) 0.0317(8) Uani 1 1 d . . .
H24 H 1.0049 0.7128 1.0344 0.038 Uiso 1 1 calc R A .
C25 C 0.9916(3) 0.75748(16) 1.10359(15) 0.0354(9) Uani 1 1 d . A .
H25 H 1.0497 0.7380 1.1205 0.042 Uiso 1 1 calc R . .
C26 C 0.9345(3) 0.80156(18) 1.13081(15) 0.0389(9) Uani 1 1 d . . .
H26 H 0.9540 0.8121 1.1659 0.047 Uiso 1 1 calc R A .
C27 C 0.8512(3) 0.82927(16) 1.10686(15) 0.0361(9) Uani 1 1 d . A .
H27 H 0.8129 0.8590 1.1257 0.043 Uiso 1 1 calc R . .
C28 C 0.8198(3) 0.81483(15) 1.05413(13) 0.0294(7) Uani 1 1 d . . .
C29 C 0.7380(3) 0.84609(16) 1.02815(14) 0.0331(8) Uani 1 1 d . A .
H29 H 0.6994 0.8760 1.0467 0.040 Uiso 1 1 calc R . .
C30 C 0.7135(3) 0.83415(16) 0.97679(15) 0.0317(8) Uani 1 1 d . . .
H30 H 0.6601 0.8565 0.9590 0.038 Uiso 1 1 calc R A .
C31 C 0.9438(3) 0.72161(15) 0.89272(14) 0.0281(8) Uani 1 1 d . A .
C32 C 0.9033(3) 0.70771(15) 0.94183(14) 0.0267(7) Uani 1 1 d . A .
C33 C 0.9156(3) 0.64847(16) 0.96085(14) 0.0288(7) Uani 1 1 d . . .
C34 C 0.8648(3) 0.62645(17) 1.00730(15) 0.0355(9) Uani 1 1 d . A .
H34 H 0.8192 0.6524 1.0266 0.043 Uiso 1 1 calc R . .
C35 C 0.8788(3) 0.57035(17) 1.02484(17) 0.0407(10) Uani 1 1 d . . .
H35 H 0.8417 0.5569 1.0554 0.049 Uiso 1 1 calc R A .
C36 C 0.9489(4) 0.53112(17) 0.99774(16) 0.0419(10) Uani 1 1 d . A .
H36 H 0.9625 0.4923 1.0113 0.050 Uiso 1 1 calc R . .
C37 C 0.9962(3) 0.54943(17) 0.95256(15) 0.0378(9) Uani 1 1 d . . .
H37 H 1.0418 0.5227 0.9341 0.045 Uiso 1 1 calc R A .
C38 C 0.9794(3) 0.60724(15) 0.93218(13) 0.0284(7) Uani 1 1 d . A .
C39 C 1.0257(3) 0.62605(16) 0.88340(14) 0.0319(8) Uani 1 1 d . . .
H39 H 1.0701 0.5994 0.8642 0.038 Uiso 1 1 calc R A .
C40 C 1.0073(3) 0.68119(16) 0.86431(14) 0.0291(8) Uani 1 1 d . A .
H40 H 1.0375 0.6928 0.8314 0.035 Uiso 1 1 calc R . .
C41 C 1.1847(3) 0.92880(15) 0.84587(14) 0.0311(7) Uani 1 1 d . A .
C42 C 1.2219(3) 0.98160(18) 0.82496(15) 0.0405(9) Uani 1 1 d . . .
H42 H 1.1750 1.0144 0.8201 0.049 Uiso 1 1 calc R A .
C43 C 1.3282(4) 0.9865(2) 0.81113(18) 0.0540(12) Uani 1 1 d . A .
H43 H 1.3540 1.0230 0.7968 0.065 Uiso 1 1 calc R . .
C44 C 1.3965(4) 0.9396(2) 0.81784(19) 0.0567(13) Uani 1 1 d . . .
H44 H 1.4692 0.9432 0.8079 0.068 Uiso 1 1 calc R A .
C45 C 1.3592(3) 0.8872(2) 0.83910(18) 0.0491(11) Uani 1 1 d . A .
H45 H 1.4072 0.8548 0.8437 0.059 Uiso 1 1 calc R . .
C46 C 1.2523(3) 0.88009(18) 0.85422(15) 0.0402(9) Uani 1 1 d . . .
C47 C 1.2175(4) 0.82549(19) 0.8791(2) 0.0524(12) Uani 1 1 d . A .
H47 H 1.2479 0.7895 0.8662 0.063 Uiso 1 1 calc R . .
C48 C 1.1469(4) 0.8205(2) 0.9182(2) 0.0572(14) Uani 1 1 d . . .
H48 H 1.1326 0.7814 0.9309 0.069 Uiso 1 1 calc R A .
C49 C 1.0902(4) 0.8691(2) 0.94316(16) 0.0499(12) Uani 1 1 d . A .
C50 C 1.0738(5) 0.8680(3) 0.9978(2) 0.076(2) Uani 1 1 d . . .
H50 H 1.0974 0.8343 1.0174 0.091 Uiso 1 1 calc R A .
C51 C 1.0258(5) 0.9129(4) 1.0235(2) 0.096(3) Uani 1 1 d . A .
H51 H 1.0157 0.9108 1.0607 0.115 Uiso 1 1 calc R . .
C52 C 0.9910(5) 0.9625(4) 0.9958(2) 0.084(2) Uani 1 1 d . . .
H52 H 0.9569 0.9942 1.0141 0.100 Uiso 1 1 calc R A .
C53 C 1.0057(4) 0.9658(2) 0.94202(17) 0.0551(12) Uani 1 1 d . A .
H53 H 0.9817 0.9998 0.9229 0.066 Uiso 1 1 calc R . .
C54 C 1.0556(3) 0.91938(18) 0.91583(14) 0.0387(9) Uani 1 1 d . A .
C55 C 0.7258(3) 0.79644(16) 0.75710(14) 0.0319(8) Uani 1 1 d . A .
C56 C 0.6258(3) 0.82240(18) 0.76418(15) 0.0383(9) Uani 1 1 d . . .
H56 H 0.5902 0.8182 0.7972 0.046 Uiso 1 1 calc R A .
C57 C 0.5781(3) 0.85401(19) 0.72396(16) 0.0429(9) Uani 1 1 d . A .
H57 H 0.5098 0.8714 0.7289 0.051 Uiso 1 1 calc R . .
C58 C 0.6309(4) 0.8601(2) 0.67602(17) 0.0468(10) Uani 1 1 d . . .
H58 H 0.5986 0.8823 0.6482 0.056 Uiso 1 1 calc R A .
C59 C 0.7294(4) 0.83461(18) 0.66806(16) 0.0420(10) Uani 1 1 d . A .
H59 H 0.7648 0.8398 0.6351 0.050 Uiso 1 1 calc R . .
C60 C 0.7773(3) 0.80119(17) 0.70791(15) 0.0355(9) Uani 1 1 d . . .
C61 C 0.8805(3) 0.77261(18) 0.69809(15) 0.0397(9) Uani 1 1 d . A .
H61 H 0.9278 0.7931 0.6751 0.048 Uiso 1 1 calc R . .
C62 C 0.9152(4) 0.72129(19) 0.71773(16) 0.0433(10) Uani 1 1 d . . .
H62 H 0.9835 0.7086 0.7060 0.052 Uiso 1 1 calc R A .
C63 C 0.8615(3) 0.68190(18) 0.75511(16) 0.0383(9) Uani 1 1 d . A .
C64 C 0.8795(4) 0.62056(18) 0.75260(18) 0.0466(11) Uani 1 1 d . . .
H64 H 0.9271 0.6055 0.7266 0.056 Uiso 1 1 calc R A .
C65 C 0.8309(4) 0.58144(18) 0.78633(17) 0.0489(11) Uani 1 1 d . A .
H65 H 0.8457 0.5399 0.7840 0.059 Uiso 1 1 calc R . .
C66 C 0.7603(4) 0.60253(18) 0.82389(17) 0.0451(10) Uani 1 1 d . . .
H66 H 0.7258 0.5754 0.8472 0.054 Uiso 1 1 calc R A .
C67 C 0.7397(3) 0.66306(17) 0.82755(16) 0.0403(9) Uani 1 1 d . A .
H67 H 0.6909 0.6775 0.8533 0.048 Uiso 1 1 calc R . .
C68 C 0.7902(3) 0.70264(17) 0.79359(15) 0.0346(9) Uani 1 1 d . A .
C69 C 0.6805(5) 0.9214(3) 0.8664(6) 0.0389(16) Uani 0.572(10) 1 d PDU A 1
H69 H 0.6108 0.9068 0.8733 0.047 Uiso 0.572(10) 1 calc PR A 1
C70 C 0.7381(8) 0.9676(3) 0.8644(9) 0.0411(13) Uani 0.572(10) 1 d PDU A 1
C71 C 0.7363(7) 1.0320(3) 0.8743(6) 0.0454(13) Uani 0.572(10) 1 d PDU A 1
C72 C 0.6467(8) 1.0596(3) 0.8943(4) 0.0499(15) Uani 0.572(10) 1 d PDU A 1
H72 H 0.5843 1.0364 0.8997 0.060 Uiso 0.572(10) 1 calc PR A 1
C73 C 0.6440(10) 1.1190(3) 0.9067(4) 0.0540(16) Uani 0.572(10) 1 d PDU A 1
H73 H 0.5806 1.1363 0.9203 0.065 Uiso 0.572(10) 1 calc PR A 1
C74 C 0.7354(10) 1.1542(3) 0.8992(4) 0.0547(16) Uani 0.572(10) 1 d PDU A 1
C75 C 0.8271(9) 1.1282(3) 0.8786(4) 0.0523(15) Uani 0.572(10) 1 d PDU A 1
H75 H 0.8893 1.1516 0.8734 0.063 Uiso 0.572(10) 1 calc PR A 1
C76 C 0.8276(8) 1.0678(3) 0.8656(5) 0.0475(14) Uani 0.572(10) 1 d PDU A 1
H76 H 0.8899 1.0505 0.8507 0.057 Uiso 0.572(10) 1 calc PR A 1
C77 C 0.7294(11) 1.2206(3) 0.9112(4) 0.0647(18) Uani 0.572(10) 1 d PDU A 1
H771 H 0.6580 1.2355 0.9027 0.097 Uiso 0.572(10) 1 calc PR A 1
H772 H 0.7824 1.2419 0.8899 0.097 Uiso 0.572(10) 1 calc PR A 1
H773 H 0.7440 1.2272 0.9489 0.097 Uiso 0.572(10) 1 calc PR A 1
C69A C 0.6895(7) 0.9286(4) 0.8736(8) 0.0387(18) Uani 0.428(10) 1 d PDU A 2
H69A H 0.6205 0.9176 0.8855 0.046 Uiso 0.428(10) 1 calc PR A 2
C70A C 0.7518(11) 0.9721(3) 0.8656(12) 0.0404(14) Uani 0.428(10) 1 d PDU A 2
C71A C 0.7641(9) 1.0362(4) 0.8754(8) 0.0454(13) Uani 0.428(10) 1 d PDU A 2
C72A C 0.6843(10) 1.0694(4) 0.8986(6) 0.0505(16) Uani 0.428(10) 1 d PDU A 2
H72A H 0.6200 1.0498 0.9083 0.061 Uiso 0.428(10) 1 calc PR A 2
C73A C 0.6935(12) 1.1292(4) 0.9084(5) 0.0542(17) Uani 0.428(10) 1 d PDU A 2
H73A H 0.6356 1.1507 0.9233 0.065 Uiso 0.428(10) 1 calc PR A 2
C74A C 0.7893(13) 1.1586(4) 0.8961(5) 0.0561(15) Uani 0.428(10) 1 d PDU A 2
C75A C 0.8710(10) 1.1270(4) 0.8718(6) 0.0518(16) Uani 0.428(10) 1 d PDU A 2
H75A H 0.9342 1.1471 0.8613 0.062 Uiso 0.428(10) 1 calc PR A 2
C76A C 0.8605(10) 1.0660(4) 0.8629(7) 0.0488(16) Uani 0.428(10) 1 d PDU A 2
H76A H 0.9184 1.0442 0.8483 0.059 Uiso 0.428(10) 1 calc PR A 2
C77A C 0.7986(13) 1.2251(4) 0.9076(5) 0.065(2) Uani 0.428(10) 1 d PDU A 2
H774 H 0.7523 1.2355 0.9375 0.098 Uiso 0.428(10) 1 calc PR A 2
H775 H 0.7770 1.2479 0.8763 0.098 Uiso 0.428(10) 1 calc PR A 2
H776 H 0.8727 1.2348 0.9165 0.098 Uiso 0.428(10) 1 calc PR A 2
O5 O 0.3807(3) 0.60076(13) 0.77810(12) 0.0502(7) Uani 1 1 d . . .
C78 C 0.3433(4) 0.6401(2) 0.73830(17) 0.0575(13) Uani 1 1 d . . .
H781 H 0.3326 0.6179 0.7048 0.069 Uiso 1 1 calc R . .
H782 H 0.3967 0.6718 0.7319 0.069 Uiso 1 1 calc R . .
C79 C 0.2392(5) 0.6678(2) 0.75575(19) 0.0583(13) Uani 1 1 d . . .
H791 H 0.2182 0.6988 0.7305 0.087 Uiso 1 1 calc R . .
H792 H 0.2481 0.6856 0.7909 0.087 Uiso 1 1 calc R . .
H793 H 0.1840 0.6369 0.7572 0.087 Uiso 1 1 calc R . .
C80 C 0.4755(4) 0.5712(2) 0.7641(2) 0.0639(14) Uani 1 1 d . . .
H801 H 0.5337 0.6007 0.7597 0.077 Uiso 1 1 calc R . .
H802 H 0.4658 0.5501 0.7300 0.077 Uiso 1 1 calc R . .
C81 C 0.5042(4) 0.5274(2) 0.8066(2) 0.0689(15) Uani 1 1 d . . .
H811 H 0.5749 0.5107 0.7993 0.103 Uiso 1 1 calc R . .
H812 H 0.4515 0.4951 0.8072 0.103 Uiso 1 1 calc R . .
H813 H 0.5049 0.5476 0.8410 0.103 Uiso 1 1 calc R . .

loop_
_atom_site_aniso_label
_atom_site_aniso_U_11
_atom_site_aniso_U_22
_atom_site_aniso_U_33
_atom_site_aniso_U_23
_atom_site_aniso_U_13
_atom_site_aniso_U_12
Ni1 0.0278(2) 0.0336(2) 0.0283(2) -0.00028(19) 0.0005(2) 0.00278(19)
P1 0.0301(5) 0.0303(5) 0.0238(4) -0.0009(4) -0.0033(4) 0.0007(4)
P2 0.0215(4) 0.0322(4) 0.0256(4) -0.0013(4) -0.0003(4) 0.0006(4)
O1 0.0333(14) 0.0301(12) 0.0261(12) 0.0001(10) -0.0028(11) -0.0012(10)
O2 0.0325(13) 0.0346(13) 0.0239(12) 0.0008(10) 0.0017(11) 0.0002(11)
O3 0.0218(12) 0.0428(14) 0.0241(12) -0.0004(10) -0.0010(11) -0.0025(10)
O4 0.0254(12) 0.0355(13) 0.0290(13) 0.0019(10) 0.0006(11) -0.0004(10)
N1 0.0322(16) 0.0412(17) 0.0225(15) 0.0015(13) -0.0053(13) -0.0021(13)
N2 0.0302(16) 0.0354(16) 0.0256(16) -0.0004(12) -0.0030(13) 0.0005(13)
C1 0.033(2) 0.0310(19) 0.0235(18) 0.0022(14) -0.0017(16) -0.0016(15)
C2 0.0302(19) 0.0300(17) 0.0251(18) 0.0051(14) 0.0001(16) -0.0020(14)
C3 0.0306(19) 0.0358(19) 0.0259(19) 0.0065(15) -0.0013(16) -0.0042(15)
C4 0.031(2) 0.050(2) 0.0290(19) 0.0036(17) -0.0007(16) -0.0084(18)
C5 0.046(2) 0.058(3) 0.027(2) 0.0004(19) -0.0033(18) -0.009(2)
C6 0.049(3) 0.071(3) 0.029(2) 0.004(2) -0.009(2) -0.013(2)
C7 0.037(2) 0.061(3) 0.041(2) 0.015(2) -0.004(2) -0.004(2)
C8 0.034(2) 0.040(2) 0.0274(18) 0.0109(15) 0.0018(17) -0.0046(17)
C9 0.030(2) 0.043(2) 0.039(2) 0.0117(17) 0.0021(18) 0.0055(16)
C10 0.039(2) 0.0349(19) 0.0276(19) 0.0027(15) 0.0057(17) 0.0047(16)
C11 0.034(2) 0.0276(19) 0.0277(19) -0.0015(14) 0.0029(16) -0.0029(15)
C12 0.0344(19) 0.0284(18) 0.0271(18) -0.0038(14) -0.0008(16) 0.0019(15)
C13 0.0308(18) 0.0356(18) 0.0269(18) -0.0044(14) -0.0023(16) -0.0040(15)
C14 0.040(2) 0.046(2) 0.030(2) -0.0018(16) 0.0010(19) -0.0036(19)
C15 0.049(3) 0.053(2) 0.041(2) 0.002(2) 0.004(2) -0.009(2)
C16 0.043(3) 0.068(3) 0.044(2) -0.005(2) 0.014(2) -0.013(2)
C17 0.028(2) 0.058(3) 0.046(2) -0.007(2) 0.0061(19) 0.0016(18)
C18 0.0310(19) 0.044(2) 0.029(2) -0.0089(16) 0.0005(17) 0.0000(16)
C19 0.036(2) 0.043(2) 0.038(2) -0.0059(17) -0.0029(19) 0.0116(17)
C20 0.037(2) 0.0335(18) 0.0306(19) -0.0015(15) -0.0049(18) 0.0058(17)
C21 0.0254(18) 0.0352(18) 0.0255(18) -0.0009(14) -0.0010(15) -0.0025(15)
C22 0.0275(19) 0.0301(17) 0.0239(18) -0.0037(14) 0.0058(15) 0.0006(14)
C23 0.0258(18) 0.0321(18) 0.0278(18) 0.0003(15) 0.0039(16) 0.0004(14)
C24 0.0299(19) 0.0359(19) 0.0292(19) -0.0018(15) 0.0033(16) 0.0002(15)
C25 0.032(2) 0.043(2) 0.031(2) 0.0013(16) -0.0044(17) 0.0012(16)
C26 0.041(2) 0.048(2) 0.0274(19) -0.0060(17) -0.0013(18) -0.0048(18)
C27 0.042(2) 0.0360(19) 0.031(2) -0.0057(16) 0.0053(18) 0.0017(16)
C28 0.0263(17) 0.0332(18) 0.0289(18) -0.0031(14) 0.0074(16) -0.0027(16)
C29 0.0321(19) 0.0355(19) 0.0318(19) -0.0043(16) 0.0063(17) 0.0056(16)
C30 0.0222(17) 0.040(2) 0.0323(19) 0.0013(16) 0.0037(16) 0.0058(14)
C31 0.0184(17) 0.0338(18) 0.0323(19) -0.0029(15) -0.0046(15) 0.0008(14)
C32 0.0183(16) 0.0348(19) 0.0271(18) -0.0034(14) 0.0031(14) 0.0027(14)
C33 0.0224(17) 0.0358(18) 0.0281(18) -0.0091(15) 0.0009(15) -0.0014(15)
C34 0.0296(19) 0.044(2) 0.032(2) -0.0051(16) 0.0073(17) 0.0004(16)
C35 0.044(2) 0.040(2) 0.038(2) 0.0013(17) 0.012(2) -0.0039(18)
C36 0.055(3) 0.033(2) 0.038(2) -0.0007(17) 0.002(2) 0.0043(18)
C37 0.041(2) 0.038(2) 0.035(2) -0.0078(16) 0.0030(19) 0.0049(17)
C38 0.0273(18) 0.0332(18) 0.0248(17) -0.0047(14) -0.0013(15) -0.0013(15)
C39 0.0266(18) 0.043(2) 0.0256(18) -0.0093(15) 0.0004(16) 0.0027(16)
C40 0.0218(17) 0.040(2) 0.0258(18) -0.0035(15) 0.0017(15) -0.0002(15)
C41 0.0290(17) 0.0410(19) 0.0232(17) -0.0029(15) -0.0039(17) 0.0003(15)
C42 0.036(2) 0.052(2) 0.033(2) 0.0093(18) -0.0043(18) -0.0021(18)
C43 0.039(2) 0.075(3) 0.048(3) 0.017(2) 0.005(2) -0.012(2)
C44 0.035(2) 0.094(4) 0.041(3) -0.004(3) -0.001(2) 0.004(2)
C45 0.037(2) 0.064(3) 0.046(3) -0.011(2) -0.013(2) 0.013(2)
C46 0.040(2) 0.050(2) 0.030(2) -0.0088(17) -0.0128(19) 0.0026(18)
C47 0.057(3) 0.036(2) 0.064(3) -0.003(2) -0.035(3) 0.006(2)
C48 0.055(3) 0.049(3) 0.068(3) 0.022(2) -0.038(3) -0.026(2)
C49 0.042(2) 0.075(3) 0.034(2) 0.018(2) -0.018(2) -0.030(2)
C50 0.058(3) 0.133(5) 0.038(3) 0.034(3) -0.012(3) -0.058(4)
C51 0.062(4) 0.196(8) 0.028(3) 0.007(4) 0.006(3) -0.059(5)
C52 0.067(4) 0.138(6) 0.046(3) -0.033(4) 0.017(3) -0.032(4)
C53 0.040(3) 0.087(3) 0.038(2) -0.014(2) 0.006(2) -0.007(2)
C54 0.035(2) 0.056(2) 0.0243(19) 0.0010(17) 0.0014(17) -0.0178(19)
C55 0.0298(19) 0.037(2) 0.0292(19) -0.0014(15) -0.0055(16) -0.0027(16)
C56 0.036(2) 0.050(2) 0.029(2) 0.0038(17) -0.0016(18) -0.0008(18)
C57 0.036(2) 0.051(2) 0.041(2) 0.006(2) -0.0060(19) -0.0002(19)
C58 0.044(2) 0.057(3) 0.039(2) 0.011(2) -0.006(2) -0.001(2)
C59 0.045(2) 0.050(2) 0.031(2) 0.0059(17) -0.0022(19) -0.0113(19)
C60 0.037(2) 0.041(2) 0.029(2) -0.0009(16) -0.0024(17) -0.0019(17)
C61 0.040(2) 0.048(2) 0.031(2) -0.0074(18) 0.0005(18) -0.0103(19)
C62 0.042(2) 0.054(3) 0.033(2) -0.0132(19) -0.002(2) 0.004(2)
C63 0.038(2) 0.044(2) 0.033(2) -0.0092(17) -0.0061(18) 0.0007(18)
C64 0.056(3) 0.042(2) 0.043(2) -0.0114(19) -0.009(2) 0.006(2)
C65 0.063(3) 0.033(2) 0.051(3) -0.0080(19) -0.017(2) 0.007(2)
C66 0.050(2) 0.040(2) 0.045(2) 0.0016(19) -0.012(2) -0.0054(19)
C67 0.038(2) 0.043(2) 0.040(2) -0.0041(17) -0.0115(19) -0.0047(17)
C68 0.032(2) 0.041(2) 0.031(2) -0.0028(16) -0.0100(16) -0.0012(16)
C69 0.036(3) 0.049(3) 0.032(3) 0.002(2) -0.002(3) 0.014(2)
C70 0.047(3) 0.047(2) 0.029(2) 0.002(2) 0.001(3) 0.019(2)
C71 0.058(3) 0.050(2) 0.028(2) 0.0040(19) 0.002(3) 0.016(2)
C72 0.064(3) 0.054(3) 0.032(2) 0.003(2) 0.004(3) 0.020(3)
C73 0.072(4) 0.054(3) 0.036(2) 0.002(2) 0.005(3) 0.021(3)
C74 0.078(4) 0.047(2) 0.038(2) -0.002(2) 0.004(3) 0.016(3)
C75 0.072(4) 0.046(2) 0.039(2) -0.002(2) 0.005(3) 0.013(3)
C76 0.065(3) 0.044(2) 0.033(2) -0.0006(19) 0.003(3) 0.015(3)
C77 0.090(4) 0.055(3) 0.049(3) -0.005(3) 0.003(4) 0.018(4)
C69A 0.039(3) 0.047(3) 0.030(4) 0.002(3) 0.000(3) 0.015(3)
C70A 0.047(3) 0.046(2) 0.028(2) 0.002(2) 0.000(3) 0.017(2)
C71A 0.059(3) 0.048(2) 0.030(2) 0.003(2) 0.003(3) 0.017(2)
C72A 0.066(3) 0.052(3) 0.033(2) 0.003(2) 0.003(3) 0.020(3)
C73A 0.074(4) 0.052(3) 0.037(3) -0.001(3) 0.006(3) 0.018(3)
C74A 0.081(4) 0.048(2) 0.040(2) -0.002(2) 0.004(3) 0.018(3)
C75A 0.073(4) 0.045(3) 0.038(3) -0.001(2) 0.005(3) 0.014(3)
C76A 0.068(4) 0.043(2) 0.035(3) -0.001(2) 0.004(3) 0.014(3)
C77A 0.092(5) 0.055(3) 0.048(3) -0.006(3) 0.003(5) 0.022(4)
O5 0.0504(18) 0.0530(17) 0.0472(17) -0.0063(14) 0.0042(15) 0.0055(15)
C78 0.073(4) 0.063(3) 0.037(2) 0.002(2) -0.006(2) 0.006(3)
C79 0.076(4) 0.044(3) 0.055(3) -0.006(2) -0.007(3) 0.009(2)
C80 0.052(3) 0.076(3) 0.064(3) -0.011(3) 0.010(3) 0.006(3)
C81 0.046(3) 0.072(3) 0.089(4) -0.001(3) 0.006(3) 0.010(2)

loop_
_atom_type_symbol
_atom_type_description
_atom_type_number_in_cell
_atom_type_scat_dispersion_real
_atom_type_scat_dispersion_imag
_atom_type_scat_source
C C 348 0.0033 0.0016
; International Tables for Crystallography (1992). 
Vol. C, Tables 4.2.6.8 and 6.1.1.4
;
H H 272 0.0000 0.0000
; International Tables for Crystallography (1992). 
Vol. C, Tables 4.2.6.8 and 6.1.1.4
;
N N 8 0.0061 0.0033
; International Tables for Crystallography (1992). 
Vol. C, Tables 4.2.6.8 and 6.1.1.4
;
Ni Ni 4 0.3393 1.1124
; International Tables for Crystallography (1992). 
Vol. C, Tables 4.2.6.8 and 6.1.1.4
;
O O 20 0.0106 0.0060
; International Tables for Crystallography (1992). 
Vol. C, Tables 4.2.6.8 and 6.1.1.4
;
P P 8 0.1023 0.0942
; International Tables for Crystallography (1992). 
Vol. C, Tables 4.2.6.8 and 6.1.1.4
;

loop_
_geom_angle_atom_site_label_1
_geom_angle_atom_site_label_2
_geom_angle_atom_site_label_3
_geom_angle
C69 Ni1 C69A 8.2(8)
C69 Ni1 C70 39.1(2)
C69A Ni1 C70 33.5(5)
C69 Ni1 C70A 44.9(5)
C69A Ni1 C70A 39.0(2)
C70 Ni1 C70A 6.1(7)
C69 Ni1 P2 102.8(3)
C69A Ni1 P2 107.6(3)
C70 Ni1 P2 141.0(3)
C70A Ni1 P2 146.0(4)
C69 Ni1 P1 155.2(3)
C69A Ni1 P1 150.6(3)
C70 Ni1 P1 117.1(3)
C70A Ni1 P1 111.7(3)
P2 Ni1 P1 101.64(4)
O2 P1 O1 98.09(13)
O2 P1 N1 107.01(15)
O1 P1 N1 98.73(14)
O2 P1 Ni1 111.48(10)
O1 P1 Ni1 120.24(10)
N1 P1 Ni1 118.62(12)
O4 P2 O3 98.69(13)
O4 P2 N2 106.04(14)
O3 P2 N2 99.17(14)
O4 P2 Ni1 112.91(10)
O3 P2 Ni1 117.27(10)
N2 P2 Ni1 119.88(11)
C1 O1 P1 114.8(2)
C11 O2 P1 125.5(2)
C21 O3 P2 116.4(2)
C31 O4 P2 125.5(2)
C41 N1 C54 112.6(3)
C41 N1 P1 125.9(2)
C54 N1 P1 121.1(3)
C55 N2 C68 116.2(3)
C55 N2 P2 118.1(2)
C68 N2 P2 125.6(2)
C2 C1 C10 123.0(3)
C2 C1 O1 118.9(3)
C10 C1 O1 118.1(3)
C1 C2 C3 118.3(3)
C1 C2 C12 119.7(3)
C3 C2 C12 121.9(3)
C4 C3 C8 117.9(3)
C4 C3 C2 123.5(3)
C8 C3 C2 118.5(3)
C5 C4 C3 121.2(4)
C5 C4 H4 119.4
C3 C4 H4 119.4
C4 C5 C6 121.2(4)
C4 C5 H5 119.4
C6 C5 H5 119.4
C7 C6 C5 119.2(4)
C7 C6 H6 120.4
C5 C6 H6 120.4
C6 C7 C8 121.8(4)
C6 C7 H7 119.1
C8 C7 H7 119.1
C9 C8 C7 121.5(4)
C9 C8 C3 119.9(3)
C7 C8 C3 118.6(4)
C10 C9 C8 120.5(3)
C10 C9 H9 119.8
C8 C9 H9 119.8
C9 C10 C1 119.7(3)
C9 C10 H10 120.2
C1 C10 H10 120.2
C12 C11 O2 121.4(3)
C12 C11 C20 121.7(3)
O2 C11 C20 116.7(3)
C11 C12 C13 118.3(3)
C11 C12 C2 118.5(3)
C13 C12 C2 123.2(3)
C14 C13 C12 122.8(3)
C14 C13 C18 117.6(4)
C12 C13 C18 119.6(3)
C15 C14 C13 121.7(4)
C15 C14 H14 119.1
C13 C14 H14 119.1
C14 C15 C16 120.3(4)
C14 C15 H15 119.9
C16 C15 H15 119.9
C17 C16 C15 120.2(4)
C17 C16 H16 119.9
C15 C16 H16 119.9
C16 C17 C18 121.1(4)
C16 C17 H17 119.4
C18 C17 H17 119.4
C19 C18 C17 122.0(4)
C19 C18 C13 119.0(3)
C17 C18 C13 119.0(3)
C20 C19 C18 120.6(4)
C20 C19 H19 119.7
C18 C19 H19 119.7
C19 C20 C11 120.3(3)
C19 C20 H20 119.9
C11 C20 H20 119.9
C22 C21 C30 123.8(3)
C22 C21 O3 118.3(3)
C30 C21 O3 117.9(3)
C21 C22 C23 117.4(3)
C21 C22 C32 120.1(3)
C23 C22 C32 122.5(3)
C24 C23 C28 118.4(3)
C24 C23 C22 122.4(3)
C28 C23 C22 119.1(3)
C25 C24 C23 121.0(3)
C25 C24 H24 119.5
C23 C24 H24 119.5
C24 C25 C26 120.6(4)
C24 C25 H25 119.7
C26 C25 H25 119.7
C27 C26 C25 119.8(4)
C27 C26 H26 120.1
C25 C26 H26 120.1
C26 C27 C28 121.7(4)
C26 C27 H27 119.2
C28 C27 H27 119.2
C29 C28 C23 119.8(3)
C29 C28 C27 121.7(3)
C23 C28 C27 118.4(3)
C30 C29 C28 120.9(3)
C30 C29 H29 119.6
C28 C29 H29 119.6
C29 C30 C21 119.0(3)
C29 C30 H30 120.5
C21 C30 H30 120.5
C32 C31 O4 122.1(3)
C32 C31 C40 121.6(3)
O4 C31 C40 116.1(3)
C31 C32 C33 118.4(3)
C31 C32 C22 119.3(3)
C33 C32 C22 122.2(3)
C32 C33 C38 119.8(3)
C32 C33 C34 123.7(3)
C38 C33 C34 116.6(3)
C35 C34 C33 122.5(4)
C35 C34 H34 118.8
C33 C34 H34 118.8
C34 C35 C36 120.1(4)
C34 C35 H35 120.0
C36 C35 H35 120.0
C37 C36 C35 119.5(4)
C37 C36 H36 120.3
C35 C36 H36 120.3
C36 C37 C38 121.5(4)
C36 C37 H37 119.3
C38 C37 H37 119.3
C37 C38 C33 119.7(3)
C37 C38 C39 121.7(3)
C33 C38 C39 118.5(3)
C40 C39 C38 120.7(3)
C40 C39 H39 119.6
C38 C39 H39 119.6
C39 C40 C31 120.4(3)
C39 C40 H40 119.8
C31 C40 H40 119.8
C42 C41 C46 121.5(4)
C42 C41 N1 119.3(3)
C46 C41 N1 119.2(3)
C41 C42 C43 119.5(4)
C41 C42 H42 120.2
C43 C42 H42 120.2
C44 C43 C42 120.8(4)
C44 C43 H43 119.6
C42 C43 H43 119.6
C43 C44 C45 119.5(4)
C43 C44 H44 120.3
C45 C44 H44 120.3
C44 C45 C46 122.0(4)
C44 C45 H45 119.0
C46 C45 H45 119.0
C41 C46 C45 116.7(4)
C41 C46 C47 123.0(4)
C45 C46 C47 120.3(4)
C48 C47 C46 126.5(4)
C48 C47 H47 116.7
C46 C47 H47 116.7
C47 C48 C49 126.1(4)
C47 C48 H48 117.0
C49 C48 H48 117.0
C54 C49 C50 117.3(5)
C54 C49 C48 123.2(4)
C50 C49 C48 119.4(5)
C51 C50 C49 122.1(6)
C51 C50 H50 118.9
C49 C50 H50 118.9
C50 C51 C52 120.0(5)
C50 C51 H51 120.0
C52 C51 H51 120.0
C53 C52 C51 120.2(6)
C53 C52 H52 119.9
C51 C52 H52 119.9
C52 C53 C54 119.5(6)
C52 C53 H53 120.3
C54 C53 H53 120.3
C53 C54 C49 120.9(4)
C53 C54 N1 119.5(4)
C49 C54 N1 119.6(4)
C56 C55 C60 119.7(4)
C56 C55 N2 119.9(3)
C60 C55 N2 120.4(3)
C57 C56 C55 120.8(4)
C57 C56 H56 119.6
C55 C56 H56 119.6
C56 C57 C58 119.2(4)
C56 C57 H57 120.4
C58 C57 H57 120.4
C59 C58 C57 121.0(4)
C59 C58 H58 119.5
C57 C58 H58 119.5
C58 C59 C60 120.4(4)
C58 C59 H59 119.8
C60 C59 H59 119.8
C59 C60 C55 118.8(4)
C59 C60 C61 119.7(4)
C55 C60 C61 121.6(4)
C62 C61 C60 127.3(4)
C62 C61 H61 116.3
C60 C61 H61 116.3
C61 C62 C63 128.0(4)
C61 C62 H62 116.0
C63 C62 H62 116.0
C64 C63 C68 117.5(4)
C64 C63 C62 119.5(4)
C68 C63 C62 123.0(4)
C65 C64 C63 122.1(4)
C65 C64 H64 118.9
C63 C64 H64 118.9
C64 C65 C66 119.7(4)
C64 C65 H65 120.2
C66 C65 H65 120.2
C65 C66 C67 120.1(4)
C65 C66 H66 120.0
C67 C66 H66 120.0
C66 C67 C68 120.0(4)
C66 C67 H67 120.0
C68 C67 H67 120.0
C67 C68 C63 120.6(4)
C67 C68 N2 120.2(3)
C63 C68 N2 119.1(3)
C70 C69 Ni1 70.8(2)
C70 C69 H69 144.6
Ni1 C69 H69 144.6
C69 C70 C71 142.4(5)
C69 C70 Ni1 70.1(2)
C71 C70 Ni1 147.4(5)
C72 C71 C76 117.5(5)
C72 C71 C70 121.1(6)
C76 C71 C70 121.3(5)
C73 C72 C71 122.7(8)
C73 C72 H72 118.6
C71 C72 H72 118.6
C72 C73 C74 119.7(7)
C72 C73 H73 120.2
C74 C73 H73 120.2
C75 C74 C73 119.4(6)
C75 C74 C77 121.7(9)
C73 C74 C77 118.8(8)
C74 C75 C76 120.0(8)
C74 C75 H75 120.0
C76 C75 H75 120.0
C75 C76 C71 120.7(6)
C75 C76 H76 119.7
C71 C76 H76 119.7
C70A C69A Ni1 70.9(2)
C70A C69A H69A 144.5
Ni1 C69A H69A 144.5
C69A C70A C71A 142.5(6)
C69A C70A Ni1 70.1(2)
C71A C70A Ni1 146.4(7)
C72A C71A C76A 117.4(5)
C72A C71A C70A 121.6(6)
C76A C71A C70A 121.0(5)
C73A C72A C71A 123.0(8)
C73A C72A H72A 118.5
C71A C72A H72A 118.5
C72A C73A C74A 119.4(7)
C72A C73A H73A 120.3
C74A C73A H73A 120.3
C75A C74A C73A 119.4(6)
C75A C74A C77A 121.8(9)
C73A C74A C77A 118.8(8)
C74A C75A C76A 120.2(8)
C74A C75A H75A 119.9
C76A C75A H75A 119.9
C75A C76A C71A 120.5(7)
C75A C76A H76A 119.7
C71A C76A H76A 119.7
C74A C77A H774 109.5
C74A C77A H775 109.5
H774 C77A H775 109.5
C74A C77A H776 109.5
H774 C77A H776 109.5
H775 C77A H776 109.5
C80 O5 C78 113.2(4)
O5 C78 C79 109.5(4)
O5 C78 H781 109.8
C79 C78 H781 109.8
O5 C78 H782 109.8
C79 C78 H782 109.8
H781 C78 H782 108.2
C78 C79 H791 109.5
C78 C79 H792 109.5
H791 C79 H792 109.5
C78 C79 H793 109.5
H791 C79 H793 109.5
H792 C79 H793 109.5
O5 C80 C81 109.3(4)
O5 C80 H801 109.8
C81 C80 H801 109.8
O5 C80 H802 109.8
C81 C80 H802 109.8
H801 C80 H802 108.3
C80 C81 H811 109.5
C80 C81 H812 109.5
H811 C81 H812 109.5
C80 C81 H813 109.5
H811 C81 H813 109.5
H812 C81 H813 109.5

loop_
_geom_bond_atom_site_label_1
_geom_bond_atom_site_label_2
_geom_bond_distance
Ni1 C69 1.886(4)
Ni1 C69A 1.890(4)
Ni1 C70 1.894(4)
Ni1 C70A 1.899(4)
Ni1 P2 2.1010(9)
Ni1 P1 2.1017(11)
P1 O2 1.633(3)
P1 O1 1.647(2)
P1 N1 1.650(3)
P2 O4 1.629(3)
P2 O3 1.649(2)
P2 N2 1.665(3)
O1 C1 1.405(4)
O2 C11 1.395(4)
O3 C21 1.403(4)
O4 C31 1.385(4)
N1 C41 1.444(5)
N1 C54 1.448(5)
N2 C55 1.429(4)
N2 C68 1.437(5)
C1 C2 1.363(5)
C1 C10 1.399(5)
C2 C3 1.432(5)
C2 C12 1.493(5)
C3 C4 1.426(5)
C3 C8 1.429(5)
C4 C5 1.362(5)
C4 H4 0.9500
C5 C6 1.403(6)
C5 H5 0.9500
C6 C7 1.368(6)
C6 H6 0.9500
C7 C8 1.421(5)
C7 H7 0.9500
C8 C9 1.402(5)
C9 C10 1.357(5)
C9 H9 0.9500
C10 H10 0.9500
C11 C12 1.377(5)
C11 C20 1.397(5)
C12 C13 1.424(5)
C13 C14 1.417(5)
C13 C18 1.428(5)
C14 C15 1.358(6)
C14 H14 0.9500
C15 C16 1.415(7)
C15 H15 0.9500
C16 C17 1.346(6)
C16 H16 0.9500
C17 C18 1.425(5)
C17 H17 0.9500
C18 C19 1.405(5)
C19 C20 1.367(6)
C19 H19 0.9500
C20 H20 0.9500
C21 C22 1.372(5)
C21 C30 1.399(5)
C22 C23 1.434(5)
C22 C32 1.500(5)
C23 C24 1.414(5)
C23 C28 1.425(5)
C24 C25 1.378(5)
C24 H24 0.9500
C25 C26 1.400(5)
C25 H25 0.9500
C26 C27 1.358(6)
C26 H26 0.9500
C27 C28 1.426(5)
C27 H27 0.9500
C28 C29 1.405(5)
C29 C30 1.360(5)
C29 H29 0.9500
C30 H30 0.9500
C31 C32 1.376(5)
C31 C40 1.404(5)
C32 C33 1.420(5)
C33 C38 1.421(5)
C33 C34 1.424(5)
C34 C35 1.344(5)
C34 H34 0.9500
C35 C36 1.420(6)
C35 H35 0.9500
C36 C37 1.350(5)
C36 H36 0.9500
C37 C38 1.410(5)
C37 H37 0.9500
C38 C39 1.426(5)
C39 C40 1.346(5)
C39 H39 0.9500
C40 H40 0.9500
C41 C42 1.377(5)
C41 C46 1.398(5)
C42 C43 1.382(6)
C42 H42 0.9500
C43 C44 1.368(7)
C43 H43 0.9500
C44 C45 1.372(7)
C44 H44 0.9500
C45 C46 1.404(6)
C45 H45 0.9500
C46 C47 1.443(6)
C47 C48 1.332(7)
C47 H47 0.9500
C48 C49 1.444(7)
C48 H48 0.9500
C49 C54 1.391(6)
C49 C50 1.396(7)
C50 C51 1.341(10)
C50 H50 0.9500
C51 C52 1.382(10)
C51 H51 0.9500
C52 C53 1.374(7)
C52 H52 0.9500
C53 C54 1.384(6)
C53 H53 0.9500
C55 C56 1.395(5)
C55 C60 1.405(5)
C56 C57 1.375(5)
C56 H56 0.9500
C57 C58 1.387(6)
C57 H57 0.9500
C58 C59 1.376(6)
C58 H58 0.9500
C59 C60 1.392(5)
C59 H59 0.9500
C60 C61 1.465(6)
C61 C62 1.326(6)
C61 H61 0.9500
C62 C63 1.458(6)
C62 H62 0.9500
C63 C64 1.394(6)
C63 C68 1.401(5)
C64 C65 1.366(6)
C64 H64 0.9500
C65 C66 1.382(6)
C65 H65 0.9500
C66 C67 1.384(6)
C66 H66 0.9500
C67 C68 1.387(5)
C67 H67 0.9500
C69 C70 1.265(7)
C69 H69 0.9500
C70 C71 1.463(6)
C71 C72 1.380(8)
C71 C76 1.416(9)
C72 C73 1.366(8)
C72 H72 0.9500
C73 C74 1.405(12)
C73 H73 0.9500
C74 C75 1.390(11)
C74 C77 1.522(8)
C75 C76 1.391(7)
C75 H75 0.9500
C76 H76 0.9500
C77 H771 0.9800
C77 H772 0.9800
C77 H773 0.9800
C69A C70A 1.264(7)
C69A H69A 0.9500
C70A C71A 1.464(6)
C71A C72A 1.378(8)
C71A C76A 1.419(9)
C72A C73A 1.368(8)
C72A H72A 0.9500
C73A C74A 1.405(12)
C73A H73A 0.9500
C74A C75A 1.389(11)
C74A C77A 1.524(8)
C75A C76A 1.390(7)
C75A H75A 0.9500
C76A H76A 0.9500
C77A H774 0.9800
C77A H775 0.9800
C77A H776 0.9800
O5 C80 1.407(6)
O5 C78 1.417(5)
C78 C79 1.511(7)
C78 H781 0.9900
C78 H782 0.9900
C79 H791 0.9800
C79 H792 0.9800
C79 H793 0.9800
C80 C81 1.499(7)
C80 H801 0.9900
C80 H802 0.9900
C81 H811 0.9800
C81 H812 0.9800
C81 H813 0.9800

loop_
_geom_torsion_atom_site_label_1
_geom_torsion_atom_site_label_2
_geom_torsion_atom_site_label_3
_geom_torsion_atom_site_label_4
_geom_torsion
C69 Ni1 P1 O2 -135.3(11)
C69A Ni1 P1 O2 -150.3(13)
C70 Ni1 P1 O2 -149.5(8)
C70A Ni1 P1 O2 -152.4(11)
P2 Ni1 P1 O2 34.65(11)
C69 Ni1 P1 O1 -21.4(11)
C69A Ni1 P1 O1 -36.4(14)
C70 Ni1 P1 O1 -35.6(8)
C70A Ni1 P1 O1 -38.5(11)
P2 Ni1 P1 O1 148.50(11)
C69 Ni1 P1 N1 99.8(11)
C69A Ni1 P1 N1 84.8(14)
C70 Ni1 P1 N1 85.6(8)
C70A Ni1 P1 N1 82.7(11)
P2 Ni1 P1 N1 -90.30(13)
C69 Ni1 P2 O4 -147.2(5)
C69A Ni1 P2 O4 -140.4(7)
C70 Ni1 P2 O4 -137.1(12)
C70A Ni1 P2 O4 -131.2(17)
P1 Ni1 P2 O4 37.08(11)
C69 Ni1 P2 O3 -33.5(5)
C69A Ni1 P2 O3 -26.7(7)
C70 Ni1 P2 O3 -23.3(12)
C70A Ni1 P2 O3 -17.4(17)
P1 Ni1 P2 O3 150.80(10)
C69 Ni1 P2 N2 86.7(5)
C69A Ni1 P2 N2 93.5(7)
C70 Ni1 P2 N2 96.9(12)
C70A Ni1 P2 N2 102.7(17)
P1 Ni1 P2 N2 -89.00(14)
O2 P1 O1 C1 57.9(3)
N1 P1 O1 C1 166.6(2)
Ni1 P1 O1 C1 -62.8(2)
O1 P1 O2 C11 33.2(3)
N1 P1 O2 C11 -68.6(3)
Ni1 P1 O2 C11 160.2(2)
O4 P2 O3 C21 57.3(3)
N2 P2 O3 C21 165.3(2)
Ni1 P2 O3 C21 -64.1(3)
O3 P2 O4 C31 33.4(3)
N2 P2 O4 C31 -68.8(3)
Ni1 P2 O4 C31 158.0(2)
O2 P1 N1 C41 46.9(3)
O1 P1 N1 C41 -54.4(3)
Ni1 P1 N1 C41 174.0(2)
O2 P1 N1 C54 -125.1(3)
O1 P1 N1 C54 133.6(3)
Ni1 P1 N1 C54 2.0(3)
O4 P2 N2 C55 -140.8(3)
O3 P2 N2 C55 117.3(3)
Ni1 P2 N2 C55 -11.6(3)
O4 P2 N2 C68 36.7(3)
O3 P2 N2 C68 -65.1(3)
Ni1 P2 N2 C68 165.9(3)
P1 O1 C1 C2 -82.5(4)
P1 O1 C1 C10 97.7(3)
C10 C1 C2 C3 -3.2(5)
O1 C1 C2 C3 177.0(3)
C10 C1 C2 C12 -180.0(3)
O1 C1 C2 C12 0.2(5)
C1 C2 C3 C4 -174.1(3)
C12 C2 C3 C4 2.6(5)
C1 C2 C3 C8 3.4(5)
C12 C2 C3 C8 -179.9(3)
C8 C3 C4 C5 1.9(5)
C2 C3 C4 C5 179.5(3)
C3 C4 C5 C6 -0.1(6)
C4 C5 C6 C7 -0.9(6)
C5 C6 C7 C8 -0.1(6)
C6 C7 C8 C9 -177.9(4)
C6 C7 C8 C3 1.9(6)
C4 C3 C8 C9 177.0(3)
C2 C3 C8 C9 -0.7(5)
C4 C3 C8 C7 -2.8(5)
C2 C3 C8 C7 179.5(3)
C7 C8 C9 C10 177.3(3)
C3 C8 C9 C10 -2.5(5)
C8 C9 C10 C1 3.0(6)
C2 C1 C10 C9 -0.0(6)
O1 C1 C10 C9 179.8(3)
P1 O2 C11 C12 -66.1(4)
P1 O2 C11 C20 119.1(3)
O2 C11 C12 C13 176.0(3)
C20 C11 C12 C13 -9.4(5)
O2 C11 C12 C2 -3.9(5)
C20 C11 C12 C2 170.7(3)
C1 C2 C12 C11 52.2(5)
C3 C2 C12 C11 -124.4(4)
C1 C2 C12 C13 -127.6(4)
C3 C2 C12 C13 55.7(5)
C11 C12 C13 C14 -169.7(3)
C2 C12 C13 C14 10.2(5)
C11 C12 C13 C18 7.4(5)
C2 C12 C13 C18 -172.7(3)
C12 C13 C14 C15 179.7(4)
C18 C13 C14 C15 2.6(5)
C13 C14 C15 C16 -0.5(6)
C14 C15 C16 C17 -1.0(7)
C15 C16 C17 C18 0.2(6)
C16 C17 C18 C19 -177.2(4)
C16 C17 C18 C13 2.0(6)
C14 C13 C18 C19 175.9(3)
C12 C13 C18 C19 -1.3(5)
C14 C13 C18 C17 -3.3(5)
C12 C13 C18 C17 179.5(3)
C17 C18 C19 C20 176.1(4)
C13 C18 C19 C20 -3.2(5)
C18 C19 C20 C11 1.4(6)
C12 C11 C20 C19 5.1(6)
O2 C11 C20 C19 179.9(3)
P2 O3 C21 C22 -81.4(3)
P2 O3 C21 C30 98.5(3)
C30 C21 C22 C23 -1.1(5)
O3 C21 C22 C23 178.8(3)
C30 C21 C22 C32 -178.9(3)
O3 C21 C22 C32 1.0(5)
C21 C22 C23 C24 -173.5(3)
C32 C22 C23 C24 4.4(5)
C21 C22 C23 C28 2.3(5)
C32 C22 C23 C28 -179.9(3)
C28 C23 C24 C25 2.7(5)
C22 C23 C24 C25 178.5(4)
C23 C24 C25 C26 -1.6(6)
C24 C25 C26 C27 0.3(6)
C25 C26 C27 C28 -0.2(6)
C24 C23 C28 C29 174.7(3)
C22 C23 C28 C29 -1.2(5)
C24 C23 C28 C27 -2.6(5)
C22 C23 C28 C27 -178.5(3)
C26 C27 C28 C29 -175.9(4)
C26 C27 C28 C23 1.4(6)
C23 C28 C29 C30 -1.2(6)
C27 C28 C29 C30 176.0(4)
C28 C29 C30 C21 2.5(6)
C22 C21 C30 C29 -1.3(6)
O3 C21 C30 C29 178.8(3)
P2 O4 C31 C32 -65.2(4)
P2 O4 C31 C40 118.7(3)
O4 C31 C32 C33 176.3(3)
C40 C31 C32 C33 -7.8(5)
O4 C31 C32 C22 -3.5(5)
C40 C31 C32 C22 172.3(3)
C21 C22 C32 C31 50.7(5)
C23 C22 C32 C31 -127.1(4)
C21 C22 C32 C33 -129.1(4)
C23 C22 C32 C33 53.1(5)
C31 C32 C33 C38 7.4(5)
C22 C32 C33 C38 -172.8(3)
C31 C32 C33 C34 -170.9(3)
C22 C32 C33 C34 8.9(5)
C32 C33 C34 C35 -179.2(4)
C38 C33 C34 C35 2.5(6)
C33 C34 C35 C36 2.0(6)
C34 C35 C36 C37 -4.0(7)
C35 C36 C37 C38 1.5(6)
C36 C37 C38 C33 3.1(6)
C36 C37 C38 C39 -177.5(4)
C32 C33 C38 C37 176.6(3)
C34 C33 C38 C37 -5.0(5)
C32 C33 C38 C39 -2.8(5)
C34 C33 C38 C39 175.6(3)
C37 C38 C39 C40 179.0(4)
C33 C38 C39 C40 -1.6(5)
C38 C39 C40 C31 1.3(5)
C32 C31 C40 C39 3.5(5)
O4 C31 C40 C39 179.6(3)
C54 N1 C41 C42 -111.7(4)
P1 N1 C41 C42 75.7(4)
C54 N1 C41 C46 68.5(4)
P1 N1 C41 C46 -104.0(4)
C46 C41 C42 C43 1.0(6)
N1 C41 C42 C43 -178.8(4)
C41 C42 C43 C44 0.2(7)
C42 C43 C44 C45 -0.7(7)
C43 C44 C45 C46 0.1(7)
C42 C41 C46 C45 -1.5(6)
N1 C41 C46 C45 178.3(3)
C42 C41 C46 C47 176.0(4)
N1 C41 C46 C47 -4.2(6)
C44 C45 C46 C41 0.9(6)
C44 C45 C46 C47 -176.6(4)
C41 C46 C47 C48 -35.4(6)
C45 C46 C47 C48 142.0(5)
C46 C47 C48 C49 0.8(7)
C47 C48 C49 C54 35.4(7)
C47 C48 C49 C50 -140.6(5)
C54 C49 C50 C51 0.7(7)
C48 C49 C50 C51 177.0(5)
C49 C50 C51 C52 -0.2(8)
C50 C51 C52 C53 -0.1(9)
C51 C52 C53 C54 -0.1(8)
C52 C53 C54 C49 0.7(7)
C52 C53 C54 N1 -178.6(4)
C50 C49 C54 C53 -1.0(6)
C48 C49 C54 C53 -177.1(4)
C50 C49 C54 N1 178.3(4)
C48 C49 C54 N1 2.2(6)
C41 N1 C54 C53 112.0(4)
P1 N1 C54 C53 -75.0(4)
C41 N1 C54 C49 -67.3(4)
P1 N1 C54 C49 105.6(4)
C68 N2 C55 C56 114.2(4)
P2 N2 C55 C56 -68.1(4)
C68 N2 C55 C60 -66.7(4)
P2 N2 C55 C60 111.1(3)
C60 C55 C56 C57 -1.7(6)
N2 C55 C56 C57 177.5(4)
C55 C56 C57 C58 -0.3(6)
C56 C57 C58 C59 0.7(6)
C57 C58 C59 C60 1.0(6)
C58 C59 C60 C55 -3.0(6)
C58 C59 C60 C61 177.9(4)
C56 C55 C60 C59 3.3(5)
N2 C55 C60 C59 -175.8(3)
C56 C55 C60 C61 -177.5(4)
N2 C55 C60 C61 3.3(5)
C59 C60 C61 C62 -147.0(4)
C55 C60 C61 C62 33.9(6)
C60 C61 C62 C63 -2.4(7)
C61 C62 C63 C64 149.0(4)
C61 C62 C63 C68 -30.0(6)
C68 C63 C64 C65 -0.5(6)
C62 C63 C64 C65 -179.6(4)
C63 C64 C65 C66 0.9(7)
C64 C65 C66 C67 -0.6(6)
C65 C66 C67 C68 -0.2(6)
C66 C67 C68 C63 0.6(6)
C66 C67 C68 N2 -174.8(3)
C64 C63 C68 C67 -0.2(6)
C62 C63 C68 C67 178.8(4)
C64 C63 C68 N2 175.2(3)
C62 C63 C68 N2 -5.8(6)
C55 N2 C68 C67 -117.1(4)
P2 N2 C68 C67 65.3(4)
C55 N2 C68 C63 67.4(4)
P2 N2 C68 C63 -110.2(4)
C69A Ni1 C69 C70 43(6)
C70A Ni1 C69 C70 3(3)
P2 Ni1 C69 C70 169.8(11)
P1 Ni1 C69 C70 -20.3(15)
Ni1 C69 C70 C71 -176(3)
C69A Ni1 C70 C69 -10(2)
C70A Ni1 C70 C69 -163(16)
P2 Ni1 C70 C69 -15.9(16)
P1 Ni1 C70 C69 170.6(7)
C69 Ni1 C70 C71 176(3)
C69A Ni1 C70 C71 165(4)
C70A Ni1 C70 C71 13(13)
P2 Ni1 C70 C71 159.7(19)
P1 Ni1 C70 C71 -14(3)
C69 C70 C71 C72 2(3)
Ni1 C70 C71 C72 -171(2)
C69 C70 C71 C76 180(2)
Ni1 C70 C71 C76 7(3)
C76 C71 C72 C73 -1.2(16)
C70 C71 C72 C73 176.4(12)
C71 C72 C73 C74 -0.2(15)
C72 C73 C74 C75 0.8(14)
C72 C73 C74 C77 177.7(9)
C73 C74 C75 C76 0.1(15)
C77 C74 C75 C76 -176.7(9)
C74 C75 C76 C71 -1.5(16)
C72 C71 C76 C75 2.1(16)
C70 C71 C76 C75 -175.5(13)
C69 Ni1 C69A C70A -133(7)
C70 Ni1 C69A C70A -4(3)
P2 Ni1 C69A C70A 171.8(14)
P1 Ni1 C69A C70A -3.1(19)
Ni1 C69A C70A C71A -170(4)
C69 Ni1 C70A C69A 8.4(16)
C70 Ni1 C70A C69A 24(15)
P2 Ni1 C70A C69A -14(2)
P1 Ni1 C70A C69A 178.3(10)
C69 Ni1 C70A C71A 177(5)
C69A Ni1 C70A C71A 169(4)
C70 Ni1 C70A C71A -168(19)
P2 Ni1 C70A C71A 155(2)
P1 Ni1 C70A C71A -13(4)
C69A C70A C71A C72A -5(4)
Ni1 C70A C71A C72A -168(3)
C69A C70A C71A C76A 172(3)
Ni1 C70A C71A C76A 10(4)
C76A C71A C72A C73A 2(2)
C70A C71A C72A C73A 179.8(17)
C71A C72A C73A C74A -2(2)
C72A C73A C74A C75A 3.2(19)
C72A C73A C74A C77A -179.4(12)
C73A C74A C75A C76A -4(2)
C77A C74A C75A C76A 178.6(13)
C74A C75A C76A C71A 4(2)
C72A C71A C76A C75A -3(2)
C70A C71A C76A C75A 179.3(18)
C80 O5 C78 C79 177.7(4)
C78 O5 C80 C81 -175.7(4)

loop_
_platon_squeeze_void_nr
_platon_squeeze_void_average_x
_platon_squeeze_void_average_y
_platon_squeeze_void_average_z
_platon_squeeze_void_volume
_platon_squeeze_void_count_electrons
_platon_squeeze_void_content
1 0.045 0.250 1.000 564 69 ' '
2 -0.060 0.750 0.500 564 69 ' '
